data_7027322
loop_
_publ_author_name
'Pindado, Gerardo Jim\'enez'
'Thornton-Pett, Mark'
'Hursthouse, Michael B.'
'Coles, Simon J.'
'Bochmann, M.'

_publ_section_title
;
 Reaction of B(C6F5)3 with zirconium and hafnium benzyl diene complexes.
 The crystal and molecular structures of
 Cp&#x2033;Zr(C6F5){\h4-CH2CMeCHCHB(C6F5)2} and
 [Cp&#x2033;Hf(2,3-Me2C4H4)(OEt2)][PhCH2B(C6F5)3]
 [Cp&#x2033;&#x2005;=&#x2005;1,3-(SiMe3)2C5H3]
;
_journal_issue 10
_journal_name_full 'Journal of the Chemical Society, Dalton Transactions'
_journal_page_first 1663
_journal_paper_doi 10.1039/a901347d
_journal_year 1999
_chemical_formula_sum 'C46 H48 B F15 Hf O Si2'
_chemical_formula_weight 1147.32
_chemical_name_systematic
;
   ?
;
_space_group_IT_number 2
_symmetry_cell_setting triclinic
_symmetry_space_group_name_Hall '-P 1'
_symmetry_space_group_name_H-M 'P -1'
_atom_sites_solution_hydrogens geom
_atom_sites_solution_primary direct
_atom_sites_solution_secondary difmap
_audit_creation_date 97-05-23
_audit_creation_method 'STADI4, X-RED'
_cell_angle_alpha 104.763(10)
_cell_angle_beta 94.315(11)
_cell_angle_gamma 103.276(10)
_cell_formula_units_Z 2
_cell_length_a 11.1910(15)
_cell_length_b 13.1465(15)
_cell_length_c 17.506(2)
_cell_measurement_reflns_used 120
_cell_measurement_temperature 160(2)
_cell_measurement_theta_max 17.4
_cell_measurement_theta_min 14.9
_cell_volume 2399.3(5)
_computing_cell_refinement 'STADI4 (STOE, 1996)'
_computing_data_collection 'STADI4 (STOE, 1996)'
_computing_data_reduction 'X-RED  (STOE, 1996)'
_computing_molecular_graphics 'ORTEP3 (Farrugia, 1997)'
_computing_publication_material 'local program'
_computing_structure_refinement 'SHELXL-97 (Sheldrick, 1997)'
_computing_structure_solution 'SHELXS-97 (Sheldrick, 1990)'
_diffrn_ambient_temperature 160(2)
_diffrn_measured_fraction_theta_full 0.999
_diffrn_measured_fraction_theta_max 0.999
_diffrn_measurement_device 'STOE STADI4 4-circle-diffractometer'
_diffrn_measurement_method
; Scan width (omega) = 2.05 - 2.20, scan ratio 2theta:omega = 1.00
  I(Net) and sigma(I) calculated according to Blessing (1987)
;
_diffrn_radiation_collimation '0.8 mm'
_diffrn_radiation_detector 'NaI(Tl) scintillation counter'
_diffrn_radiation_monochromator 'planar graphite'
_diffrn_radiation_polarisn_norm 90
_diffrn_radiation_source 'fine-focus sealed tube'
_diffrn_radiation_type MoK\a
_diffrn_radiation_wavelength 0.71073
_diffrn_reflns_av_R_equivalents 0.0000
_diffrn_reflns_av_sigmaI/netI 0.0133
_diffrn_reflns_limit_h_max 13
_diffrn_reflns_limit_h_min -13
_diffrn_reflns_limit_k_max 15
_diffrn_reflns_limit_k_min -15
_diffrn_reflns_limit_l_max 20
_diffrn_reflns_limit_l_min 0
_diffrn_reflns_number 8418
_diffrn_reflns_theta_full 24.97
_diffrn_reflns_theta_max 24.97
_diffrn_reflns_theta_min 1.66
_diffrn_standards_decay_% 5.0
_diffrn_standards_interval_time 60
_diffrn_standards_number 3
_exptl_absorpt_coefficient_mu 2.317
_exptl_absorpt_correction_T_max 0.4930
_exptl_absorpt_correction_T_min 0.2493
_exptl_absorpt_correction_type empirical
_exptl_absorpt_process_details
;
    Psi Scan Reflections used    Mu * R = 0.49  

    H   K   L   2Theta   Chi   Imin/Imax
   -2  -3   1    13.5   -84.5    0.504
    2   3  -1    13.5    84.5    0.491
    3   5  -3    21.7    86.4    0.534
   -3  -5   3    21.7   -86.4    0.555
   -3  -6   4    24.6   -81.8    0.564
    3   6  -4    24.6    81.8    0.539
   -4  -7   4    29.9   -86.6    0.533
    4   7  -4    29.9    86.6    0.526
    5   8  -4    35.5    89.8    0.519
   -5  -8   4    35.5   -89.8    0.523
   -6  -8   3    38.5   -84.0    0.525
    6   8  -3    38.5    84.0    0.527
;
_exptl_crystal_colour orange
_exptl_crystal_density_diffrn 1.588
_exptl_crystal_density_method 'not measured'
_exptl_crystal_description prism
_exptl_crystal_F_000 1144
_exptl_crystal_size_max 0.570
_exptl_crystal_size_mid 0.417
_exptl_crystal_size_min 0.300
_refine_diff_density_max 0.620
_refine_diff_density_min -0.486
_refine_diff_density_rms 0.057
_refine_ls_extinction_method none
_refine_ls_goodness_of_fit_ref 1.084
_refine_ls_hydrogen_treatment mixed
_refine_ls_matrix_type full
_refine_ls_number_parameters 621
_refine_ls_number_reflns 8418
_refine_ls_number_restraints 22
_refine_ls_restrained_S_all 1.095
_refine_ls_R_factor_all 0.0229
_refine_ls_R_factor_gt 0.0202
_refine_ls_shift/su_max 0.003
_refine_ls_shift/su_mean 0.000
_refine_ls_structure_factor_coef Fsqd
_refine_ls_weighting_details 'w=1/[\s^2^(Fo^2^)+(0.0210P)^2^+2.4073P] where P=(Fo^2^+2Fc^2^)/3'
_refine_ls_weighting_scheme calc
_refine_ls_wR_factor_gt 0.0465
_refine_ls_wR_factor_ref 0.0483
_reflns_number_gt 7965
_reflns_number_total 8418
_reflns_threshold_expression >2sigma(I)
_cod_data_source_file 901347dsup1.cif
_cod_data_source_block MB19
_cod_depositor_comments
;
The following automatic conversions were performed:

'_refine_ls_weighting_scheme' value 'calc
w=1/[\s^2^(Fo^2^)+(0.0210P)^2^+2.4073P] where P=(Fo^2^+2Fc^2^)/3' was
changed to 'calc'. New tag '_refine_ls_weighting_details' was
created. The value of the new tag was set to
'w=1/[\s^2^(Fo^2^)+(0.0210P)^2^+2.4073P] where P=(Fo^2^+2Fc^2^)/3'.

Automatic conversion script
Id: cif_fix_values 3143 2015-03-26 13:38:13Z robertas 
;
_cod_original_sg_symbol_H-M P-1
_cod_database_code 7027322
_audit_contact_author 'J. Richter'

loop_
_symmetry_equiv_pos_as_xyz
'x, y, z'
'-x, -y, -z'

loop_
_atom_site_label
_atom_site_type_symbol
_atom_site_fract_x
_atom_site_fract_y
_atom_site_fract_z
_atom_site_U_iso_or_equiv
_atom_site_adp_type
_atom_site_occupancy
_atom_site_calc_flag
_atom_site_refinement_flags
Hf1 Hf 0.712845(10) 0.731029(8) 0.735750(6) 0.02491(4) Uani 1 d .
C1 C 0.5366(2) 0.7166(2) 0.63434(15) 0.0302(5) Uani 1 d .
C2 C 0.6499(2) 0.7499(2) 0.60457(14) 0.0273(5) Uani 1 d .
H2 H 0.6788 0.8192 0.5957 0.033 Uiso 1 calc R
C3 C 0.7144(2) 0.6669(2) 0.58972(14) 0.0265(5) Uani 1 d .
C4 C 0.6376(2) 0.5788(2) 0.61124(15) 0.0293(5) Uani 1 d .
H4 H 0.6554 0.5108 0.6082 0.035 Uiso 1 calc R
C5 C 0.5318(2) 0.6084(2) 0.63755(15) 0.0308(6) Uani 1 d .
H5 H 0.4667 0.5631 0.6549 0.037 Uiso 1 calc R
C6 C 0.6894(3) 0.8895(2) 0.80280(18) 0.0357(6) Uani 1 d .
H6A H 0.715(3) 0.931(2) 0.7682(17) 0.032(7) Uiso 1 d .
H6B H 0.622(3) 0.904(3) 0.8258(19) 0.047(9) Uiso 1 d .
C7 C 0.7896(3) 0.8825(2) 0.85861(16) 0.0352(6) Uani 1 d .
C71 C 0.7667(4) 0.8959(3) 0.94433(18) 0.0555(9) Uani 1 d .
H71A H 0.8208 0.8622 0.9706 0.083 Uiso 1 calc R
H71B H 0.6798 0.8607 0.9454 0.083 Uiso 1 calc R
H71C H 0.7846 0.9736 0.9725 0.083 Uiso 1 calc R
C8 C 0.8933(3) 0.8543(2) 0.83151(16) 0.0341(6) Uani 1 d .
C81 C 0.9940(3) 0.8364(3) 0.88553(19) 0.0497(8) Uani 1 d .
H81A H 1.0579 0.9049 0.9081 0.075 Uiso 1 calc R
H81B H 1.0312 0.7815 0.8546 0.075 Uiso 1 calc R
H81C H 0.9580 0.8111 0.9288 0.075 Uiso 1 calc R
C9 C 0.9048(3) 0.8295(2) 0.74614(17) 0.0326(6) Uani 1 d .
H9A H 0.884(2) 0.881(2) 0.7235(14) 0.016(6) Uiso 1 d .
H9B H 0.977(3) 0.808(3) 0.7321(19) 0.050(9) Uiso 1 d .
Si1 Si 0.40736(7) 0.78584(6) 0.64357(5) 0.03567(17) Uani 1 d .
C11 C 0.3104(3) 0.7377(3) 0.5431(2) 0.0470(7) Uani 1 d .
H11A H 0.2815 0.6581 0.5274 0.071 Uiso 1 calc R
H11B H 0.3602 0.7608 0.5039 0.071 Uiso 1 calc R
H11C H 0.2388 0.7690 0.5455 0.071 Uiso 1 calc R
C12 C 0.4703(3) 0.9362(2) 0.6708(2) 0.0467(8) Uani 1 d .
H12A H 0.4019 0.9713 0.6771 0.070 Uiso 1 calc R
H12B H 0.5152 0.9560 0.6286 0.070 Uiso 1 calc R
H12C H 0.5271 0.9605 0.7211 0.070 Uiso 1 calc R
C13 C 0.3114(3) 0.7470(3) 0.7190(2) 0.0537(8) Uani 1 d .
H13A H 0.2829 0.6675 0.7057 0.081 Uiso 1 calc R
H13B H 0.2396 0.7778 0.7190 0.081 Uiso 1 calc R
H13C H 0.3613 0.7753 0.7719 0.081 Uiso 1 calc R
Si3 Si 0.85248(6) 0.66100(6) 0.53655(4) 0.03024(15) Uani 1 d .
C31 C 0.7911(3) 0.5695(2) 0.43434(16) 0.0382(6) Uani 1 d .
H31A H 0.7375 0.6022 0.4066 0.057 Uiso 1 calc R
H31B H 0.7431 0.4989 0.4378 0.057 Uiso 1 calc R
H31C H 0.8604 0.5593 0.4047 0.057 Uiso 1 calc R
C32 C 0.9587(3) 0.6001(3) 0.58745(18) 0.0461(8) Uani 1 d .
H32A H 0.9137 0.5273 0.5888 0.069 Uiso 1 calc R
H32B H 0.9888 0.6464 0.6421 0.069 Uiso 1 calc R
H32C H 1.0292 0.5945 0.5582 0.069 Uiso 1 calc R
C33 C 0.9300(3) 0.7989(3) 0.5298(2) 0.0493(8) Uani 1 d .
H33A H 0.9979 0.7942 0.4979 0.074 Uiso 1 calc R
H33B H 0.9632 0.8472 0.5835 0.074 Uiso 1 calc R
H33C H 0.8697 0.8281 0.5043 0.074 Uiso 1 calc R
O1 O 0.6915(2) 0.61246(18) 0.80181(13) 0.0571(6) Uani 1 d .
C14 C 0.8027(4) 0.5720(3) 0.8038(3) 0.0767(14) Uani 1 d .
H14A H 0.8424 0.5911 0.8598 0.092 Uiso 1 calc R
H14B H 0.8624 0.6086 0.7741 0.092 Uiso 1 calc R
C15 C 0.7748(5) 0.4511(3) 0.7682(3) 0.105(2) Uani 1 d .
H15A H 0.7227 0.4142 0.8008 0.158 Uiso 1 calc R
H15B H 0.8526 0.4288 0.7669 0.158 Uiso 1 calc R
H15C H 0.7309 0.4312 0.7138 0.158 Uiso 1 calc R
C16 C 0.5996(5) 0.5771(4) 0.8504(3) 0.100(2) Uani 1 d .
H16A H 0.5704 0.4967 0.8329 0.120 Uiso 1 calc R
H16B H 0.6386 0.5992 0.9068 0.120 Uiso 1 calc R
C17 C 0.4942(5) 0.6230(4) 0.8447(3) 0.0931(17) Uani 1 d .
H17A H 0.5223 0.7026 0.8636 0.140 Uiso 1 calc R
H17B H 0.4341 0.5966 0.8777 0.140 Uiso 1 calc R
H17C H 0.4549 0.6009 0.7891 0.140 Uiso 1 calc R
B1 B 0.7944(3) 0.7936(2) 1.18616(17) 0.0297(6) Uani 1 d D
C111 C 0.8218(2) 0.6730(2) 1.15602(15) 0.0294(5) Uani 1 d D
C112 C 0.8559(3) 0.6139(2) 1.20538(17) 0.0363(6) Uani 1 d D
C113 C 0.8851(3) 0.5156(2) 1.17826(19) 0.0422(7) Uani 1 d D
C114 C 0.8858(3) 0.4723(2) 1.09870(19) 0.0406(7) Uani 1 d D
C115 C 0.8572(2) 0.5287(2) 1.04668(17) 0.0334(6) Uani 1 d D
C116 C 0.8275(2) 0.6259(2) 1.07650(16) 0.0304(6) Uani 1 d D
C121 C 0.7483(2) 0.8189(2) 1.27590(15) 0.0307(6) Uani 1 d D
C122 C 0.7843(2) 0.9162(2) 1.33602(16) 0.0330(6) Uani 1 d D
C123 C 0.7330(3) 0.9368(2) 1.40630(16) 0.0357(6) Uani 1 d D
C124 C 0.6385(3) 0.8592(2) 1.41922(16) 0.0370(6) Uani 1 d D
C125 C 0.5989(3) 0.7599(2) 1.36225(17) 0.0378(6) Uani 1 d D
C126 C 0.6542(3) 0.7430(2) 1.29408(17) 0.0349(6) Uani 1 d D
C131 C 0.6720(2) 0.8056(2) 1.13161(15) 0.0304(6) Uani 1 d D
C132 C 0.6533(3) 0.9073(2) 1.13275(16) 0.0344(6) Uani 1 d D
C133 C 0.5508(3) 0.9242(2) 1.09376(17) 0.0403(7) Uani 1 d D
C134 C 0.4572(3) 0.8368(3) 1.05114(18) 0.0445(7) Uani 1 d D
C135 C 0.4691(3) 0.7342(3) 1.04843(17) 0.0420(7) Uani 1 d D
C136 C 0.5734(3) 0.7207(2) 1.08701(16) 0.0347(6) Uani 1 d D
C141 C 0.9234(2) 0.8787(2) 1.17659(16) 0.0320(6) Uani 1 d D
H14C H 0.9231 0.8745 1.1193 0.038 Uiso 1 calc R
H14D H 0.9215 0.9537 1.2049 0.038 Uiso 1 calc R
C142 C 1.0432(3) 0.8595(2) 1.20724(17) 0.0356(6) Uani 1 d D
C143 C 1.0862(3) 0.8852(3) 1.28804(19) 0.0476(7) Uani 1 d D
H143 H 1.0380 0.9154 1.3257 0.057 Uiso 1 calc R
C144 C 1.1975(3) 0.8682(3) 1.3155(2) 0.0596(9) Uani 1 d D
H144 H 1.2247 0.8876 1.3713 0.072 Uiso 1 calc R
C145 C 1.2683(3) 0.8236(3) 1.2628(3) 0.0600(10) Uani 1 d D
H145 H 1.3444 0.8115 1.2813 0.072 Uiso 1 calc R
C146 C 1.2277(3) 0.7969(3) 1.1828(3) 0.0603(10) Uani 1 d D
H146 H 1.2761 0.7656 1.1458 0.072 Uiso 1 calc R
C147 C 1.1171(3) 0.8145(2) 1.1548(2) 0.0469(8) Uani 1 d D
H147 H 1.0913 0.7955 1.0989 0.056 Uiso 1 calc R
F112 F 0.86311(18) 0.65203(15) 1.28563(10) 0.0502(4) Uani 1 d .
F113 F 0.9149(2) 0.46211(17) 1.23060(13) 0.0632(6) Uani 1 d .
F114 F 0.91384(19) 0.37641(14) 1.07122(13) 0.0571(5) Uani 1 d .
F115 F 0.85797(15) 0.48837(13) 0.96799(10) 0.0430(4) Uani 1 d .
F116 F 0.80183(15) 0.67696(12) 1.02084(9) 0.0369(4) Uani 1 d .
F122 F 0.87118(16) 1.00215(13) 1.32842(10) 0.0442(4) Uani 1 d .
F123 F 0.77314(18) 1.03422(14) 1.46110(10) 0.0516(5) Uani 1 d .
F124 F 0.58435(18) 0.88047(16) 1.48542(10) 0.0509(4) Uani 1 d .
F125 F 0.50638(17) 0.68170(16) 1.37356(11) 0.0553(5) Uani 1 d .
F126 F 0.60783(17) 0.64340(14) 1.24110(11) 0.0505(5) Uani 1 d .
F132 F 0.73811(16) 0.99909(13) 1.17641(10) 0.0445(4) Uani 1 d .
F133 F 0.54289(19) 1.02639(16) 1.09848(12) 0.0558(5) Uani 1 d .
F134 F 0.35550(17) 0.8508(2) 1.01390(12) 0.0640(6) Uani 1 d .
F135 F 0.37597(16) 0.64706(17) 1.00865(11) 0.0570(5) Uani 1 d .
F136 F 0.57385(15) 0.61547(13) 1.07904(10) 0.0443(4) Uani 1 d .

loop_
_atom_site_aniso_label
_atom_site_aniso_U_11
_atom_site_aniso_U_22
_atom_site_aniso_U_33
_atom_site_aniso_U_23
_atom_site_aniso_U_13
_atom_site_aniso_U_12
Hf1 0.02611(6) 0.02031(6) 0.02732(6) 0.00724(4) 0.00199(4) 0.00403(4)
C1 0.0257(13) 0.0298(13) 0.0329(13) 0.0060(11) 0.0002(10) 0.0073(11)
C2 0.0254(13) 0.0274(13) 0.0294(13) 0.0081(10) 0.0003(10) 0.0084(10)
C3 0.0217(12) 0.0293(13) 0.0268(12) 0.0048(10) -0.0004(10) 0.0076(10)
C4 0.0285(13) 0.0218(12) 0.0325(13) 0.0014(10) -0.0005(10) 0.0051(10)
C5 0.0242(13) 0.0280(13) 0.0341(14) 0.0058(11) -0.0008(10) -0.0001(10)
C6 0.0376(16) 0.0316(15) 0.0369(15) 0.0057(12) 0.0086(12) 0.0102(12)
C7 0.0454(16) 0.0222(13) 0.0314(14) 0.0031(11) 0.0012(12) 0.0021(12)
C71 0.074(2) 0.053(2) 0.0311(16) 0.0035(14) 0.0063(15) 0.0104(18)
C8 0.0381(15) 0.0199(12) 0.0363(14) 0.0051(11) -0.0063(12) -0.0012(11)
C81 0.0509(19) 0.0394(17) 0.0486(18) 0.0079(14) -0.0162(15) 0.0044(14)
C9 0.0283(14) 0.0283(14) 0.0384(15) 0.0073(12) 0.0010(11) 0.0056(11)
Si1 0.0236(4) 0.0335(4) 0.0506(5) 0.0100(3) 0.0052(3) 0.0108(3)
C11 0.0308(15) 0.0448(18) 0.065(2) 0.0177(15) -0.0034(14) 0.0102(13)
C12 0.0357(16) 0.0349(16) 0.070(2) 0.0113(15) 0.0007(15) 0.0158(13)
C13 0.0426(18) 0.052(2) 0.066(2) 0.0109(17) 0.0226(16) 0.0138(15)
Si3 0.0245(4) 0.0336(4) 0.0302(4) 0.0043(3) 0.0032(3) 0.0083(3)
C31 0.0418(16) 0.0408(16) 0.0316(14) 0.0084(12) 0.0041(12) 0.0122(13)
C32 0.0366(16) 0.063(2) 0.0405(16) 0.0036(14) 0.0020(13) 0.0293(15)
C33 0.0397(17) 0.0469(18) 0.0544(19) 0.0115(15) 0.0109(14) -0.0006(14)
O1 0.0771(17) 0.0385(12) 0.0498(13) 0.0270(10) -0.0122(12) -0.0061(11)
C14 0.082(3) 0.047(2) 0.088(3) 0.034(2) -0.040(2) -0.008(2)
C15 0.106(4) 0.040(2) 0.152(5) 0.028(3) -0.061(3) 0.006(2)
C16 0.087(3) 0.110(4) 0.078(3) 0.068(3) -0.035(3) -0.055(3)
C17 0.120(4) 0.088(3) 0.054(2) 0.016(2) 0.027(3) -0.008(3)
B1 0.0302(15) 0.0244(14) 0.0317(15) 0.0069(12) 0.0046(12) 0.0026(12)
C111 0.0256(13) 0.0273(13) 0.0344(14) 0.0101(11) 0.0064(10) 0.0030(10)
C112 0.0338(15) 0.0409(16) 0.0381(15) 0.0171(12) 0.0098(12) 0.0089(12)
C113 0.0395(16) 0.0431(17) 0.0571(19) 0.0298(15) 0.0149(14) 0.0164(13)
C114 0.0356(15) 0.0297(15) 0.0619(19) 0.0163(14) 0.0136(14) 0.0131(12)
C115 0.0248(13) 0.0308(14) 0.0417(15) 0.0056(12) 0.0082(11) 0.0051(11)
C116 0.0253(13) 0.0275(13) 0.0382(14) 0.0117(11) 0.0040(11) 0.0036(10)
C121 0.0275(13) 0.0307(14) 0.0332(14) 0.0092(11) 0.0051(11) 0.0058(11)
C122 0.0323(14) 0.0330(14) 0.0338(14) 0.0100(11) 0.0049(11) 0.0079(11)
C123 0.0429(16) 0.0367(15) 0.0285(13) 0.0061(11) 0.0021(12) 0.0167(13)
C124 0.0411(16) 0.0508(17) 0.0314(14) 0.0197(13) 0.0112(12) 0.0247(14)
C125 0.0330(15) 0.0421(16) 0.0447(16) 0.0222(13) 0.0108(12) 0.0094(12)
C126 0.0319(14) 0.0317(14) 0.0390(15) 0.0085(12) 0.0052(12) 0.0053(11)
C131 0.0320(14) 0.0309(14) 0.0289(13) 0.0079(11) 0.0104(11) 0.0079(11)
C132 0.0353(15) 0.0357(15) 0.0326(14) 0.0086(12) 0.0113(11) 0.0091(12)
C133 0.0466(17) 0.0453(17) 0.0401(16) 0.0181(13) 0.0192(13) 0.0231(14)
C134 0.0333(16) 0.068(2) 0.0398(16) 0.0185(15) 0.0115(13) 0.0226(15)
C135 0.0291(15) 0.0546(19) 0.0369(15) 0.0068(14) 0.0080(12) 0.0057(13)
C136 0.0317(14) 0.0344(15) 0.0366(14) 0.0077(12) 0.0094(11) 0.0066(12)
C141 0.0326(14) 0.0270(13) 0.0337(14) 0.0075(11) 0.0074(11) 0.0027(11)
C142 0.0309(14) 0.0241(13) 0.0476(16) 0.0092(12) 0.0105(12) -0.0018(11)
C143 0.0397(17) 0.0470(18) 0.0502(18) 0.0066(14) 0.0022(14) 0.0091(14)
C144 0.047(2) 0.052(2) 0.072(2) 0.0106(18) -0.0103(17) 0.0111(16)
C145 0.0349(18) 0.0410(19) 0.103(3) 0.0227(19) 0.0011(19) 0.0085(14)
C146 0.046(2) 0.048(2) 0.099(3) 0.029(2) 0.037(2) 0.0181(16)
C147 0.0430(18) 0.0396(17) 0.061(2) 0.0152(15) 0.0244(15) 0.0102(14)
F112 0.0640(12) 0.0603(12) 0.0387(9) 0.0244(8) 0.0131(8) 0.0266(9)
F113 0.0800(14) 0.0669(13) 0.0731(13) 0.0477(11) 0.0260(11) 0.0427(11)
F114 0.0629(12) 0.0377(10) 0.0830(14) 0.0212(9) 0.0238(10) 0.0279(9)
F115 0.0439(10) 0.0376(9) 0.0446(9) 0.0020(7) 0.0111(7) 0.0136(7)
F116 0.0457(9) 0.0349(8) 0.0329(8) 0.0099(7) 0.0065(7) 0.0150(7)
F122 0.0473(10) 0.0314(9) 0.0429(9) 0.0020(7) 0.0116(8) -0.0034(7)
F123 0.0697(12) 0.0434(10) 0.0362(9) 0.0000(8) 0.0101(8) 0.0155(9)
F124 0.0627(12) 0.0660(12) 0.0392(9) 0.0237(9) 0.0246(8) 0.0308(10)
F125 0.0487(11) 0.0584(12) 0.0618(12) 0.0268(10) 0.0244(9) 0.0029(9)
F126 0.0497(10) 0.0354(9) 0.0513(10) 0.0024(8) 0.0163(8) -0.0100(8)
F132 0.0502(10) 0.0284(8) 0.0528(10) 0.0062(7) 0.0066(8) 0.0119(7)
F133 0.0651(12) 0.0560(12) 0.0645(12) 0.0272(10) 0.0209(10) 0.0363(10)
F134 0.0421(11) 0.0996(17) 0.0631(12) 0.0341(12) 0.0043(9) 0.0319(11)
F135 0.0288(9) 0.0703(13) 0.0569(11) 0.0051(10) 0.0000(8) -0.0004(9)
F136 0.0344(9) 0.0312(9) 0.0575(10) 0.0039(8) 0.0032(8) 0.0002(7)

loop_
_atom_type_symbol
_atom_type_description
_atom_type_scat_dispersion_real
_atom_type_scat_dispersion_imag
_atom_type_scat_source
C C 0.0033 0.0016 'International Tables Vol C Tables 4.2.6.8 and 6.1.1.4'
H H 0.0000 0.0000 'International Tables Vol C Tables 4.2.6.8 and 6.1.1.4'
B B 0.0013 0.0007 'International Tables Vol C Tables 4.2.6.8 and 6.1.1.4'
F F 0.0171 0.0103 'International Tables Vol C Tables 4.2.6.8 and 6.1.1.4'
Hf Hf -0.5830 6.1852 'International Tables Vol C Tables 4.2.6.8 and 6.1.1.4'
Si Si 0.0817 0.0704 'International Tables Vol C Tables 4.2.6.8 and 6.1.1.4'
O O 0.0106 0.0060 'International Tables Vol C Tables 4.2.6.8 and 6.1.1.4'

loop_
_geom_angle_atom_site_label_1
_geom_angle_atom_site_label_2
_geom_angle_atom_site_label_3
_geom_angle
O1 Hf1 C6 113.86(11)
O1 Hf1 C9 114.59(10)
C6 Hf1 C9 81.38(11)
O1 Hf1 C2 141.06(9)
C6 Hf1 C2 95.13(10)
C9 Hf1 C2 94.23(10)
O1 Hf1 C7 91.88(9)
C6 Hf1 C7 36.05(10)
C9 Hf1 C7 63.64(10)
C2 Hf1 C7 125.38(9)
O1 Hf1 C8 92.32(9)
C6 Hf1 C8 63.50(10)
C9 Hf1 C8 36.01(10)
C2 Hf1 C8 124.77(9)
C7 Hf1 C8 32.39(10)
O1 Hf1 C3 117.97(9)
C6 Hf1 C3 126.70(10)
C9 Hf1 C3 88.05(9)
C2 Hf1 C3 33.58(8)
C7 Hf1 C3 146.12(9)
C8 Hf1 C3 123.98(9)
O1 Hf1 C4 88.43(9)
C6 Hf1 C4 144.17(10)
C9 Hf1 C4 115.72(10)
C2 Hf1 C4 54.44(9)
C7 Hf1 C4 179.36(9)
C8 Hf1 C4 147.04(9)
C3 Hf1 C4 33.35(8)
O1 Hf1 C1 118.00(9)
C6 Hf1 C1 88.88(10)
C9 Hf1 C1 125.84(10)
C2 Hf1 C1 33.57(8)
C7 Hf1 C1 124.88(9)
C8 Hf1 C1 146.06(9)
C3 Hf1 C1 56.63(8)
C4 Hf1 C1 55.39(8)
O1 Hf1 C5 88.57(9)
C6 Hf1 C5 116.33(10)
C9 Hf1 C5 143.21(10)
C2 Hf1 C5 54.30(9)
C7 Hf1 C5 147.86(9)
C8 Hf1 C5 179.07(9)
C3 Hf1 C5 55.29(8)
C4 Hf1 C5 32.70(9)
C1 Hf1 C5 33.25(9)
C2 C1 C5 104.4(2)
C2 C1 Si1 127.0(2)
C5 C1 Si1 127.2(2)
C2 C1 Hf1 71.28(14)
C5 C1 Hf1 73.50(14)
Si1 C1 Hf1 129.86(13)
C3 C2 C1 111.8(2)
C3 C2 Hf1 74.79(14)
C1 C2 Hf1 75.15(14)
C2 C3 C4 104.6(2)
C2 C3 Si3 128.59(19)
C4 C3 Si3 125.90(19)
C2 C3 Hf1 71.63(14)
C4 C3 Hf1 73.55(14)
Si3 C3 Hf1 127.39(11)
C5 C4 C3 109.4(2)
C5 C4 Hf1 73.91(14)
C3 C4 Hf1 73.10(14)
C4 C5 C1 109.7(2)
C4 C5 Hf1 73.38(14)
C1 C5 Hf1 73.24(14)
C7 C6 Hf1 81.94(16)
C7 C6 H6A 114.9(18)
Hf1 C6 H6A 100.3(17)
C7 C6 H6B 114(2)
Hf1 C6 H6B 128(2)
H6A C6 H6B 114(3)
C8 C7 C6 120.6(3)
C8 C7 C71 122.5(3)
C6 C7 C71 116.6(3)
C8 C7 Hf1 74.09(15)
C6 C7 Hf1 62.00(14)
C71 C7 Hf1 132.6(2)
C7 C8 C9 120.7(2)
C7 C8 C81 122.6(3)
C9 C8 C81 116.5(3)
C7 C8 Hf1 73.53(15)
C9 C8 Hf1 62.06(14)
C81 C8 Hf1 133.78(19)
C8 C9 Hf1 81.94(16)
C8 C9 H9A 111.8(15)
Hf1 C9 H9A 95.9(15)
C8 C9 H9B 116(2)
Hf1 C9 H9B 130(2)
H9A C9 H9B 116(2)
C12 Si1 C13 110.29(16)
C12 Si1 C11 109.56(15)
C13 Si1 C11 109.58(16)
C12 Si1 C1 110.45(13)
C13 Si1 C1 110.62(14)
C11 Si1 C1 106.24(13)
C33 Si3 C31 109.21(14)
C33 Si3 C32 112.79(16)
C31 Si3 C32 109.01(14)
C33 Si3 C3 109.92(13)
C31 Si3 C3 105.87(12)
C32 Si3 C3 109.80(13)
C16 O1 C14 116.7(3)
C16 O1 Hf1 133.3(3)
C14 O1 Hf1 109.6(2)
O1 C14 C15 112.5(3)
C17 C16 O1 112.1(3)
C111 B1 C141 103.8(2)
C111 B1 C121 113.7(2)
C141 B1 C121 116.3(2)
C111 B1 C131 112.9(2)
C141 B1 C131 110.6(2)
C121 B1 C131 99.8(2)
C116 C111 C112 112.5(2)
C116 C111 B1 121.5(2)
C112 C111 B1 125.5(2)
F112 C112 C113 115.7(2)
F112 C112 C111 120.2(3)
C113 C112 C111 124.1(3)
F113 C113 C114 119.5(3)
F113 C113 C112 120.2(3)
C114 C113 C112 120.3(3)
F114 C114 C113 121.0(3)
F114 C114 C115 120.3(3)
C113 C114 C115 118.6(3)
F115 C115 C114 119.9(2)
F115 C115 C116 121.1(2)
C114 C115 C116 118.9(3)
F116 C116 C115 115.0(2)
F116 C116 C111 119.5(2)
C115 C116 C111 125.5(2)
C122 C121 C126 112.2(2)
C122 C121 B1 126.8(2)
C126 C121 B1 120.7(2)
F122 C122 C121 121.3(2)
F122 C122 C123 114.2(2)
C121 C122 C123 124.4(3)
F123 C123 C124 119.4(2)
F123 C123 C122 120.3(3)
C124 C123 C122 120.2(3)
F124 C124 C123 120.5(3)
F124 C124 C125 121.0(3)
C123 C124 C125 118.5(2)
F125 C125 C126 121.1(3)
F125 C125 C124 119.8(3)
C126 C125 C124 119.1(3)
F126 C126 C125 114.7(2)
F126 C126 C121 119.6(2)
C125 C126 C121 125.6(3)
C136 C131 C132 112.1(3)
C136 C131 B1 126.2(2)
C132 C131 B1 121.5(2)
F132 C132 C133 115.0(3)
F132 C132 C131 119.8(2)
C133 C132 C131 125.1(3)
F133 C133 C134 120.4(3)
F133 C133 C132 120.1(3)
C134 C133 C132 119.6(3)
F134 C134 C133 120.9(3)
F134 C134 C135 120.8(3)
C133 C134 C135 118.3(3)
F135 C135 C136 120.4(3)
F135 C135 C134 119.1(3)
C136 C135 C134 120.4(3)
F136 C136 C135 114.5(2)
F136 C136 C131 121.0(2)
C135 C136 C131 124.5(3)
C142 C141 B1 116.1(2)
C143 C142 C147 116.5(3)
C143 C142 C141 122.6(3)
C147 C142 C141 120.9(3)
C144 C143 C142 122.1(3)
C145 C144 C143 120.3(4)
C146 C145 C144 118.8(3)
C145 C146 C147 121.2(3)
C146 C147 C142 121.1(3)

loop_
_geom_bond_atom_site_label_1
_geom_bond_atom_site_label_2
_geom_bond_distance
Hf1 O1 2.148(2)
Hf1 C6 2.199(3)
Hf1 C9 2.207(3)
Hf1 C2 2.441(2)
Hf1 C7 2.466(3)
Hf1 C8 2.473(3)
Hf1 C3 2.482(2)
Hf1 C4 2.488(2)
Hf1 C1 2.491(3)
Hf1 C5 2.495(2)
C1 C2 1.425(4)
C1 C5 1.427(4)
C1 Si1 1.874(3)
C2 C3 1.423(3)
C2 H2 0.9500
C3 C4 1.426(4)
C3 Si3 1.870(3)
C4 C5 1.403(4)
C6 C7 1.466(4)
C6 H6A 0.93(3)
C6 H6B 0.91(3)
C7 C8 1.377(4)
C7 C71 1.514(4)
C8 C9 1.469(4)
C8 C81 1.515(4)
C9 H9A 0.93(3)
C9 H9B 0.94(3)
Si1 C12 1.860(3)
Si1 C13 1.860(3)
Si1 C11 1.871(3)
Si3 C33 1.859(3)
Si3 C31 1.860(3)
Si3 C32 1.868(3)
O1 C16 1.453(5)
O1 C14 1.462(5)
C14 C15 1.501(5)
C16 C17 1.451(7)
B1 C111 1.646(4)
B1 C141 1.659(4)
B1 C121 1.667(4)
B1 C131 1.670(4)
C111 C116 1.385(4)
C111 C112 1.388(4)
C112 F112 1.355(3)
C112 C113 1.381(4)
C113 F113 1.354(3)
C113 C114 1.365(4)
C114 F114 1.347(3)
C114 C115 1.375(4)
C115 F115 1.346(3)
C115 C116 1.377(4)
C116 F116 1.365(3)
C121 C122 1.385(4)
C121 C126 1.391(4)
C122 F122 1.353(3)
C122 C123 1.387(4)
C123 F123 1.345(3)
C123 C124 1.367(4)
C124 F124 1.344(3)
C124 C125 1.378(4)
C125 F125 1.347(3)
C125 C126 1.377(4)
C126 F126 1.357(3)
C131 C136 1.391(4)
C131 C132 1.396(4)
C132 F132 1.355(3)
C132 C133 1.381(4)
C133 F133 1.349(3)
C133 C134 1.366(5)
C134 F134 1.341(3)
C134 C135 1.375(5)
C135 F135 1.349(3)
C135 C136 1.374(4)
C136 F136 1.356(3)
C141 C142 1.505(4)
C142 C143 1.388(4)
C142 C147 1.392(4)
C143 C144 1.388(5)
C144 C145 1.368(5)
C145 C146 1.367(5)
C146 C147 1.387(5)
